data_4335590
loop_
_publ_author_name
'Yu-Kun Chen'
'Mei-Chun Chen'
'Liu-Jiang Zhou'
'Ling Chen'
'Li-Ming Wu'

_publ_section_title
;
 Syntheses, Structures, and Nonlinear Optical Properties of Quaternary
 Chalcogenides: Pb4Ga4GeQ12 (Q = S, Se)
;
_journal_name_full 'Inorganic Chemistry'
_journal_page_first 8334
_journal_page_last 8341
_journal_paper_doi 10.1021/ic400995z
_journal_volume 52
_journal_year 2013
_chemical_formula_sum 'Ga4 Ge Pb4 Se12'
_chemical_formula_weight 2127.75
_chemical_name_systematic
; 
 ? 
;
_space_group_IT_number 114
_symmetry_cell_setting tetragonal
_symmetry_space_group_name_Hall 'P -4 2n'
_symmetry_space_group_name_H-M 'P -4 21 c'
_atom_sites_solution_primary direct
_atom_sites_solution_secondary difmap
_audit_creation_method SHELXL-97
_cell_angle_alpha 90.00
_cell_angle_beta 90.00
_cell_angle_gamma 90.00
_cell_formula_units_Z 2
_cell_length_a 13.064(7)
_cell_length_b 13.064(7)
_cell_length_c 6.310(5)
_cell_measurement_reflns_used 1049
_cell_measurement_temperature 293(2)
_cell_measurement_theta_max 27.4565
_cell_measurement_theta_min 2.2036
_cell_volume 1076.9(12)
_computing_cell_refinement 'Bruker XSCANS'
_computing_data_collection 'Bruker XSCANS'
_computing_data_reduction 'Bruker SHELXTL'
_computing_molecular_graphics 'Bruker SHELXTL'
_computing_publication_material 'Bruker SHELXTL'
_computing_structure_refinement 'SHELXL-97 (Sheldrick, 1997)'
_computing_structure_solution 'SHELXS-97 (Sheldrick, 1990)'
_diffrn_ambient_temperature 293(2)
_diffrn_measured_fraction_theta_full 0.989
_diffrn_measured_fraction_theta_max 0.989
_diffrn_measurement_device_type 'Bruker P4'
_diffrn_measurement_method '\w scans'
_diffrn_radiation_monochromator graphite
_diffrn_radiation_source 'fine-focus sealed tube'
_diffrn_radiation_type MoK\a
_diffrn_radiation_wavelength 0.71073
_diffrn_reflns_av_R_equivalents 0.0725
_diffrn_reflns_av_sigmaI/netI 0.0427
_diffrn_reflns_limit_h_max 14
_diffrn_reflns_limit_h_min -15
_diffrn_reflns_limit_k_max 15
_diffrn_reflns_limit_k_min -13
_diffrn_reflns_limit_l_max 7
_diffrn_reflns_limit_l_min -7
_diffrn_reflns_number 6694
_diffrn_reflns_theta_full 24.98
_diffrn_reflns_theta_max 24.98
_diffrn_reflns_theta_min 3.49
_exptl_absorpt_coefficient_mu 57.706
_exptl_absorpt_correction_T_max 1.0000
_exptl_absorpt_correction_T_min 0.6761
_exptl_absorpt_correction_type multi-scan
_exptl_crystal_colour darkred
_exptl_crystal_density_diffrn 6.562
_exptl_crystal_description block
_exptl_crystal_F_000 1784
_exptl_crystal_size_max 0.089
_exptl_crystal_size_mid 0.068
_exptl_crystal_size_min 0.052
_refine_diff_density_max 3.670
_refine_diff_density_min -3.166
_refine_diff_density_rms 0.517
_refine_ls_abs_structure_details 'Flack H D (1983), Acta Cryst. A39, 876-881'
_refine_ls_abs_structure_Flack -0.07(4)
_refine_ls_extinction_method none
_refine_ls_goodness_of_fit_ref 1.069
_refine_ls_matrix_type full
_refine_ls_number_parameters 48
_refine_ls_number_reflns 945
_refine_ls_number_restraints 2
_refine_ls_restrained_S_all 1.099
_refine_ls_R_factor_all 0.0602
_refine_ls_R_factor_gt 0.0534
_refine_ls_shift/su_max 0.000
_refine_ls_shift/su_mean 0.000
_refine_ls_structure_factor_coef Fsqd
_refine_ls_weighting_details 'calc w=1/[\s^2^(Fo^2^)+(0.0873P)^2^+18.8669P] where P=(Fo^2^+2Fc^2^)/3'
_refine_ls_weighting_scheme calc
_refine_ls_wR_factor_gt 0.1342
_refine_ls_wR_factor_ref 0.1385
_reflns_number_gt 861
_reflns_number_total 945
_reflns_threshold_expression >2sigma(I)
_cod_data_source_file ic400995z_si_003.cif
_cod_data_source_block a
_cod_original_cell_volume 1076.8(11)
_cod_database_code 4335590

loop_
_symmetry_equiv_pos_as_xyz
'x, y, z'
'-x, -y, z'
'y, -x, -z'
'-y, x, -z'
'-x+1/2, y+1/2, -z+1/2'
'x+1/2, -y+1/2, -z+1/2'
'-y+1/2, -x+1/2, z+1/2'
'y+1/2, x+1/2, z+1/2'

loop_
_atom_site_label
_atom_site_type_symbol
_atom_site_fract_x
_atom_site_fract_y
_atom_site_fract_z
_atom_site_U_iso_or_equiv
_atom_site_adp_type
_atom_site_occupancy
_atom_site_symmetry_multiplicity
_atom_site_calc_flag
_atom_site_refinement_flags
Pb Pb 0.68816(9) 0.99440(8) 0.59316(16) 0.0327(4) Uani 1 1 d .
Ge Ge 1.0000 1.0000 1.0000 0.0160(9) Uani 1 4 d SU
Se1 Se 0.9845(2) 0.64073(19) 0.9597(4) 0.0219(6) Uani 1 1 d .
Se2 Se 0.9052(2) 0.9082(2) 0.7537(5) 0.0339(7) Uani 1 1 d U
Se3 Se 0.6983(2) 0.6918(2) 0.8060(4) 0.0293(7) Uani 1 1 d .
Ga Ga 0.85073(19) 0.7658(2) 0.9479(4) 0.0161(6) Uani 1 1 d U

loop_
_atom_site_aniso_label
_atom_site_aniso_U_11
_atom_site_aniso_U_22
_atom_site_aniso_U_33
_atom_site_aniso_U_23
_atom_site_aniso_U_13
_atom_site_aniso_U_12
Pb 0.0449(7) 0.0234(6) 0.0298(6) -0.0063(5) -0.0004(5) 0.0023(5)
Ge 0.0142(14) 0.0142(14) 0.020(2) 0.000 0.000 0.000
Se1 0.0190(14) 0.0213(13) 0.0253(12) -0.0028(10) 0.0012(12) 0.0059(10)
Se2 0.0415(19) 0.0268(16) 0.0336(14) 0.0013(11) -0.0093(13) -0.0104(12)
Se3 0.0264(15) 0.0334(17) 0.0279(14) -0.0021(12) 0.0006(12) -0.0025(12)
Ga 0.0148(13) 0.0179(13) 0.0155(12) -0.0042(10) -0.0019(11) 0.0021(9)

loop_
_atom_type_symbol
_atom_type_description
_atom_type_scat_dispersion_real
_atom_type_scat_dispersion_imag
_atom_type_scat_source
Ga Ga 0.2307 1.6083 'International Tables Vol C Tables 4.2.6.8 and 6.1.1.4'
Ge Ge 0.1547 1.8001 'International Tables Vol C Tables 4.2.6.8 and 6.1.1.4'
Se Se -0.0929 2.2259 'International Tables Vol C Tables 4.2.6.8 and 6.1.1.4'
Pb Pb -3.3944 10.1111 'International Tables Vol C Tables 4.2.6.8 and 6.1.1.4'

loop_
_geom_angle_atom_site_label_1
_geom_angle_atom_site_label_2
_geom_angle_atom_site_label_3
_geom_angle
_geom_angle_site_symmetry_1
_geom_angle_site_symmetry_3
Se1 Pb Se1 83.46(7) 3_577 5_656
Se1 Pb Se3 79.65(8) 3_577 5_656
Se1 Pb Se3 81.28(8) 5_656 5_656
Se1 Pb Se1 88.64(7) 3_577 6_466
Se1 Pb Se1 73.34(8) 5_656 6_466
Se3 Pb Se1 153.11(8) 5_656 6_466
Se1 Pb Se2 85.14(9) 3_577 .
Se1 Pb Se2 158.29(8) 5_656 .
Se3 Pb Se2 78.54(8) 5_656 .
Se1 Pb Se2 124.82(8) 6_466 .
Se2 Ge Se2 116.63(9) . 4_757
Se2 Ge Se2 116.63(9) . 3_577
Se2 Ge Se2 95.94(17) 4_757 3_577
Se2 Ge Se2 95.94(17) . 2_775
Se2 Ge Se2 116.63(9) 4_757 2_775
Se2 Ge Se2 116.63(9) 3_577 2_775
Ga Se1 Pb 87.35(11) . 4_757
Ga Se1 Pb 83.20(10) . 5_646
Pb Se1 Pb 108.55(9) 4_757 5_646
Ga Se1 Pb 167.74(13) . 6_566
Pb Se1 Pb 98.04(8) 4_757 6_566
Pb Se1 Pb 105.27(8) 5_646 6_566
Ge Se2 Ga 102.87(14) . .
Ge Se2 Pb 120.01(11) . .
Ga Se2 Pb 100.08(12) . .
Ga Se3 Ga 106.70(14) 7_664 .
Ga Se3 Pb 84.51(10) 7_664 5_646
Ga Se3 Pb 81.86(10) . 5_646
Se2 Ga Se3 114.42(15) . 7_665
Se2 Ga Se3 112.31(15) . .
Se3 Ga Se3 103.97(13) 7_665 .
Se2 Ga Se1 109.68(14) . .
Se3 Ga Se1 106.03(14) 7_665 .
Se3 Ga Se1 110.12(14) . .

loop_
_geom_bond_atom_site_label_1
_geom_bond_atom_site_label_2
_geom_bond_distance
_geom_bond_site_symmetry_2
Pb Se1 2.902(4) 3_577
Pb Se1 2.976(3) 5_656
Pb Se3 3.043(3) 5_656
Pb Se1 3.210(3) 6_466
Pb Se2 3.215(4) .
Ge Se2 2.321(3) .
Ge Se2 2.321(3) 4_757
Ge Se2 2.321(3) 3_577
Ge Se2 2.321(3) 2_775
Se1 Ga 2.394(4) .
Se1 Pb 2.902(4) 4_757
Se1 Pb 2.976(3) 5_646
Se1 Pb 3.210(3) 6_566
Se2 Ga 2.338(4) .
Se3 Ga 2.374(4) 7_664
Se3 Ga 2.388(4) .
Se3 Pb 3.043(3) 5_646
Ga Se3 2.374(4) 7_665
